data_4109935
loop_
_publ_author_name
'David A. Evans'
'Shizue Mito'
'Daniel Seidel'

_publ_section_title
;
 Scope and Mechanism of Enantioselective Michael Additions of
 1,3-Dicarbonyl Compounds to Nitroalkenes Catalyzed by Nickel(II)-Diamine
 Complexes
;
_journal_name_full 'Journal of the American Chemical Society'
_journal_page_first 11583
_journal_page_last 11592
_journal_paper_doi 10.1021/ja0735913
_journal_volume 129
_journal_year 2007
_chemical_formula_sum 'C20 H26 Br2 N2 Ni'
_chemical_formula_weight 512.96
_chemical_name_systematic
; 
 ? 
;
_space_group_IT_number 18
_symmetry_cell_setting orthorhombic
_symmetry_space_group_name_Hall 'P 2 2ab'
_symmetry_space_group_name_H-M 'P 21 21 2'
_atom_sites_solution_hydrogens geom
_atom_sites_solution_primary direct
_atom_sites_solution_secondary difmap
_audit_creation_method SHELXL-97
_cell_angle_alpha 90.00
_cell_angle_beta 90.00
_cell_angle_gamma 90.00
_cell_formula_units_Z 8
_cell_length_a 15.946(6)
_cell_length_b 27.927(11)
_cell_length_c 9.417(4)
_cell_measurement_reflns_used 1020
_cell_measurement_temperature 193(2)
_cell_measurement_theta_max 22.75
_cell_measurement_theta_min 2.28
_cell_volume 4194(3)
_computing_cell_refinement 'Bruker SMART'
_computing_data_collection 'Bruker SMART'
_computing_data_reduction 'Bruker SAINT'
_computing_molecular_graphics 'Bruker SHELXTL'
_computing_publication_material 'Bruker SHELXTL'
_computing_structure_refinement 'SHELXL-97 (Sheldrick, 1997)'
_computing_structure_solution 'SHELXS-97 (Sheldrick, 1990)'
_diffrn_ambient_temperature 193(2)
_diffrn_measured_fraction_theta_full 1.000
_diffrn_measured_fraction_theta_max 1.000
_diffrn_measurement_device_type 'CCD area detector'
_diffrn_measurement_method 'phi and omega scans'
_diffrn_radiation_monochromator graphite
_diffrn_radiation_source 'fine-focus sealed tube'
_diffrn_radiation_type MoK\a
_diffrn_radiation_wavelength 0.71073
_diffrn_reflns_av_R_equivalents 0.0396
_diffrn_reflns_av_sigmaI/netI 0.0506
_diffrn_reflns_limit_h_max 13
_diffrn_reflns_limit_h_min -18
_diffrn_reflns_limit_k_max 32
_diffrn_reflns_limit_k_min -33
_diffrn_reflns_limit_l_max 11
_diffrn_reflns_limit_l_min -10
_diffrn_reflns_number 23923
_diffrn_reflns_theta_full 25.00
_diffrn_reflns_theta_max 25.00
_diffrn_reflns_theta_min 1.47
_exptl_absorpt_coefficient_mu 4.742
_exptl_absorpt_correction_T_max 0.6485
_exptl_absorpt_correction_T_min 0.3304
_exptl_absorpt_correction_type none
_exptl_crystal_colour purple
_exptl_crystal_density_diffrn 1.625
_exptl_crystal_density_meas 0
_exptl_crystal_description cube
_exptl_crystal_F_000 2064
_exptl_crystal_size_max 0.30
_exptl_crystal_size_mid 0.20
_exptl_crystal_size_min 0.10
_refine_diff_density_max 0.490
_refine_diff_density_min -0.266
_refine_diff_density_rms 0.063
_refine_ls_abs_structure_details 'Flack H D (1983), Acta Cryst. A39, 876-881'
_refine_ls_abs_structure_Flack -0.002(8)
_refine_ls_extinction_method none
_refine_ls_goodness_of_fit_ref 0.987
_refine_ls_hydrogen_treatment mixed
_refine_ls_matrix_type full
_refine_ls_number_parameters 451
_refine_ls_number_reflns 7378
_refine_ls_number_restraints 0
_refine_ls_restrained_S_all 0.987
_refine_ls_R_factor_all 0.0406
_refine_ls_R_factor_gt 0.0309
_refine_ls_shift/su_max 0.001
_refine_ls_shift/su_mean 0.000
_refine_ls_structure_factor_coef Fsqd
_refine_ls_weighting_details 'calc w=1/[\s^2^(Fo^2^)+(0.0176P)^2^+0.0000P] where P=(Fo^2^+2Fc^2^)/3'
_refine_ls_weighting_scheme calc
_refine_ls_wR_factor_gt 0.0584
_refine_ls_wR_factor_ref 0.0615
_reflns_number_gt 6369
_reflns_number_total 7378
_reflns_threshold_expression >2sigma(I)
_cod_data_source_file ja0735913si20070518_042658.cif
_cod_data_source_block ya20g
_cod_original_cell_volume 4193(3)
_cod_database_code 4109935

loop_
_symmetry_equiv_pos_as_xyz
'x, y, z'
'-x, -y, z'
'-x+1/2, y+1/2, -z'
'x+1/2, -y+1/2, -z'

loop_
_atom_site_label
_atom_site_type_symbol
_atom_site_fract_x
_atom_site_fract_y
_atom_site_fract_z
_atom_site_U_iso_or_equiv
_atom_site_adp_type
_atom_site_occupancy
_atom_site_symmetry_multiplicity
_atom_site_calc_flag
_atom_site_refinement_flags
Br1 Br 0.86556(3) 0.707636(14) 0.96938(5) 0.04638(12) Uani 1 1 d .
Br2 Br 0.85991(3) 0.546680(15) 0.97435(5) 0.04766(12) Uani 1 1 d .
Br3 Br 0.75425(3) 0.349402(15) 0.49842(5) 0.04595(12) Uani 1 1 d .
Br4 Br 0.50481(3) 0.421840(15) 0.50946(5) 0.04466(12) Uani 1 1 d .
C1 C 0.8241(2) 0.64402(14) 0.6087(4) 0.0290(9) Uani 1 1 d .
H1 H 0.8299 0.6794 0.6209 0.035 Uiso 1 1 calc R
C2 C 0.9117(2) 0.62246(14) 0.6034(4) 0.0290(9) Uani 1 1 d .
H2 H 0.9062 0.5870 0.5925 0.035 Uiso 1 1 calc R
C3 C 0.9608(2) 0.64200(14) 0.4750(4) 0.0346(10) Uani 1 1 d .
H3A H 0.9706 0.6767 0.4881 0.042 Uiso 1 1 calc R
H3B H 1.0162 0.6260 0.4702 0.042 Uiso 1 1 calc R
C4 C 0.9139(3) 0.63384(18) 0.3350(4) 0.0465(12) Uani 1 1 d .
H4A H 0.9096 0.5991 0.3160 0.056 Uiso 1 1 calc R
H4B H 0.9455 0.6487 0.2560 0.056 Uiso 1 1 calc R
C5 C 0.8252(3) 0.65584(19) 0.3431(4) 0.0482(13) Uani 1 1 d .
H5A H 0.8295 0.6910 0.3538 0.058 Uiso 1 1 calc R
H5B H 0.7944 0.6490 0.2540 0.058 Uiso 1 1 calc R
C6 C 0.7773(2) 0.63481(15) 0.4691(4) 0.0385(10) Uani 1 1 d .
H6A H 0.7703 0.5999 0.4553 0.046 Uiso 1 1 calc R
H6B H 0.7209 0.6494 0.4741 0.046 Uiso 1 1 calc R
C7 C 1.0327(2) 0.60514(15) 0.7659(4) 0.0397(11) Uani 1 1 d .
H7A H 1.0694 0.6076 0.6814 0.048 Uiso 1 1 calc R
H7B H 1.0195 0.5709 0.7815 0.048 Uiso 1 1 calc R
C8 C 1.0773(2) 0.62502(16) 0.8936(4) 0.0366(10) Uani 1 1 d .
C9 C 1.0733(2) 0.60381(18) 1.0259(5) 0.0509(12) Uani 1 1 d .
H9 H 1.0440 0.5744 1.0368 0.061 Uiso 1 1 calc R
C10 C 1.1109(3) 0.6245(3) 1.1421(5) 0.0663(16) Uani 1 1 d .
H10 H 1.1087 0.6089 1.2317 0.080 Uiso 1 1 calc R
C11 C 1.1511(3) 0.6672(2) 1.1294(6) 0.0680(18) Uani 1 1 d .
H11 H 1.1744 0.6822 1.2110 0.082 Uiso 1 1 calc R
C12 C 1.1582(3) 0.68906(17) 0.9966(7) 0.0651(15) Uani 1 1 d .
H12 H 1.1879 0.7184 0.9866 0.078 Uiso 1 1 calc R
C13 C 1.1215(3) 0.66759(16) 0.8796(5) 0.0496(12) Uani 1 1 d .
H13 H 1.1267 0.6821 0.7888 0.059 Uiso 1 1 calc R
C14 C 0.6980(2) 0.64810(15) 0.7687(4) 0.0354(10) Uani 1 1 d .
H14A H 0.6604 0.6458 0.6853 0.043 Uiso 1 1 calc R
H14B H 0.7070 0.6824 0.7902 0.043 Uiso 1 1 calc R
C15 C 0.6581(2) 0.62371(14) 0.8944(4) 0.0307(9) Uani 1 1 d .
C16 C 0.6183(2) 0.58000(14) 0.8766(5) 0.0363(10) Uani 1 1 d .
H16 H 0.6114 0.5673 0.7837 0.044 Uiso 1 1 calc R
C17 C 0.5886(2) 0.55472(15) 0.9916(6) 0.0472(11) Uani 1 1 d .
H17 H 0.5635 0.5242 0.9780 0.057 Uiso 1 1 calc R
C18 C 0.5952(3) 0.5736(2) 1.1266(5) 0.0546(14) Uani 1 1 d .
H18 H 0.5749 0.5559 1.2057 0.065 Uiso 1 1 calc R
C19 C 0.6310(3) 0.61760(18) 1.1466(5) 0.0494(12) Uani 1 1 d .
H19 H 0.6337 0.6310 1.2393 0.059 Uiso 1 1 calc R
C20 C 0.6634(2) 0.64273(15) 1.0323(5) 0.0414(11) Uani 1 1 d .
H20 H 0.6893 0.6730 1.0471 0.050 Uiso 1 1 calc R
C21 C 0.6402(2) 0.41150(12) 0.8762(4) 0.0266(9) Uani 1 1 d .
H21 H 0.5841 0.4275 0.8772 0.032 Uiso 1 1 calc R
C22 C 0.6875(2) 0.42679(13) 1.0096(4) 0.0333(9) Uani 1 1 d .
H22A H 0.6959 0.4619 1.0079 0.040 Uiso 1 1 calc R
H22B H 0.7435 0.4114 1.0104 0.040 Uiso 1 1 calc R
C23 C 0.6399(3) 0.41290(14) 1.1444(4) 0.0376(10) Uani 1 1 d .
H23A H 0.6745 0.4208 1.2285 0.045 Uiso 1 1 calc R
H23B H 0.5874 0.4318 1.1502 0.045 Uiso 1 1 calc R
C24 C 0.6188(3) 0.36004(15) 1.1466(4) 0.0393(11) Uani 1 1 d .
H24A H 0.5815 0.3533 1.2282 0.047 Uiso 1 1 calc R
H24B H 0.6710 0.3414 1.1601 0.047 Uiso 1 1 calc R
C25 C 0.5755(2) 0.34363(12) 1.0088(4) 0.0325(9) Uani 1 1 d .
H25A H 0.5685 0.3084 1.0107 0.039 Uiso 1 1 calc R
H25B H 0.5190 0.3583 1.0031 0.039 Uiso 1 1 calc R
C26 C 0.6260(3) 0.35766(12) 0.8778(4) 0.0271(9) Uani 1 1 d .
H26 H 0.6819 0.3415 0.8833 0.033 Uiso 1 1 calc R
C27 C 0.5893(3) 0.29056(13) 0.7143(4) 0.0405(11) Uani 1 1 d .
H27A H 0.5766 0.2726 0.8024 0.049 Uiso 1 1 calc R
H27B H 0.6465 0.2818 0.6829 0.049 Uiso 1 1 calc R
C28 C 0.5270(3) 0.27767(14) 0.6012(5) 0.0390(11) Uani 1 1 d .
C29 C 0.5452(3) 0.27922(14) 0.4569(5) 0.0460(12) Uani 1 1 d .
H29 H 0.6009 0.2861 0.4275 0.055 Uiso 1 1 calc R
C30 C 0.4841(4) 0.27100(16) 0.3548(5) 0.0590(15) Uani 1 1 d .
H30 H 0.4976 0.2726 0.2566 0.071 Uiso 1 1 calc R
C31 C 0.4039(4) 0.26058(17) 0.3976(6) 0.0641(16) Uani 1 1 d .
H31 H 0.3615 0.2555 0.3284 0.077 Uiso 1 1 calc R
C32 C 0.3841(3) 0.25745(17) 0.5392(7) 0.0652(16) Uani 1 1 d .
H32 H 0.3286 0.2495 0.5675 0.078 Uiso 1 1 calc R
C33 C 0.4454(3) 0.26589(15) 0.6411(6) 0.0534(14) Uani 1 1 d .
H33 H 0.4316 0.2636 0.7390 0.064 Uiso 1 1 calc R
C34 C 0.6865(3) 0.47733(13) 0.7130(4) 0.0332(10) Uani 1 1 d .
H34A H 0.7091 0.4943 0.7972 0.040 Uiso 1 1 calc R
H34B H 0.6293 0.4895 0.6943 0.040 Uiso 1 1 calc R
C35 C 0.7421(3) 0.48668(12) 0.5856(4) 0.0312(10) Uani 1 1 d .
C36 C 0.8279(3) 0.48146(15) 0.6004(5) 0.0452(12) Uani 1 1 d .
H36 H 0.8512 0.4751 0.6913 0.054 Uiso 1 1 calc R
C37 C 0.8799(3) 0.48538(15) 0.4838(6) 0.0581(13) Uani 1 1 d .
H37 H 0.9384 0.4799 0.4939 0.070 Uiso 1 1 calc R
C38 C 0.8472(3) 0.49720(17) 0.3521(5) 0.0565(14) Uani 1 1 d .
H38 H 0.8833 0.5005 0.2724 0.068 Uiso 1 1 calc R
C39 C 0.7629(3) 0.50417(16) 0.3372(5) 0.0481(12) Uani 1 1 d .
H39 H 0.7404 0.5130 0.2476 0.058 Uiso 1 1 calc R
C40 C 0.7100(3) 0.49820(14) 0.4540(4) 0.0400(11) Uani 1 1 d .
H40 H 0.6512 0.5021 0.4427 0.048 Uiso 1 1 calc R
N1 N 0.95362(18) 0.63246(12) 0.7412(3) 0.0298(8) Uani 1 1 d .
H1A H 0.9688 0.6646 0.7388 0.036 Uiso 1 1 calc R
N2 N 0.78014(18) 0.62461(12) 0.7361(3) 0.0290(7) Uani 1 1 d .
H2A H 0.7689 0.5925 0.7178 0.035 Uiso 1 1 calc R
N3 N 0.6834(2) 0.42479(10) 0.7413(3) 0.0271(7) Uani 1 1 d .
H3 H 0.7386 0.4145 0.7496 0.033 Uiso 1 1 calc R
N4 N 0.58495(19) 0.34313(10) 0.7425(3) 0.0276(8) Uani 1 1 d .
H4 H 0.5284 0.3506 0.7519 0.033 Uiso 1 1 calc R
Ni1 Ni 0.86537(3) 0.626553(17) 0.89527(5) 0.03174(12) Uani 1 1 d .
Ni2 Ni 0.63028(3) 0.385273(16) 0.58510(5) 0.03071(12) Uani 1 1 d .

loop_
_atom_site_aniso_label
_atom_site_aniso_U_11
_atom_site_aniso_U_22
_atom_site_aniso_U_33
_atom_site_aniso_U_23
_atom_site_aniso_U_13
_atom_site_aniso_U_12
Br1 0.0555(3) 0.0420(2) 0.0417(3) -0.0127(2) 0.0068(2) -0.0120(2)
Br2 0.0519(3) 0.0443(2) 0.0468(3) 0.0171(2) -0.0051(2) -0.0067(2)
Br3 0.0459(3) 0.0521(3) 0.0399(3) -0.0086(2) 0.0073(2) 0.0138(2)
Br4 0.0435(3) 0.0503(3) 0.0402(3) 0.0075(2) -0.0048(2) 0.01160(19)
C1 0.032(2) 0.032(2) 0.023(2) 0.0026(18) 0.0019(17) -0.0049(18)
C2 0.031(2) 0.032(2) 0.024(2) -0.001(2) -0.0016(16) -0.0005(18)
C3 0.034(2) 0.040(2) 0.030(3) -0.002(2) 0.0042(18) -0.0028(17)
C4 0.049(3) 0.065(3) 0.026(3) 0.000(2) 0.008(2) -0.009(2)
C5 0.044(3) 0.079(4) 0.022(2) 0.010(2) -0.008(2) -0.013(3)
C6 0.032(2) 0.054(3) 0.030(3) 0.002(2) -0.0010(18) -0.0100(19)
C7 0.041(3) 0.044(3) 0.035(3) 0.002(2) 0.0011(19) 0.008(2)
C8 0.029(2) 0.051(3) 0.030(2) 0.000(2) -0.0011(18) 0.010(2)
C9 0.033(2) 0.080(3) 0.039(3) 0.017(3) -0.002(2) 0.005(2)
C10 0.043(3) 0.121(5) 0.035(3) 0.003(3) -0.004(2) 0.024(3)
C11 0.048(4) 0.105(5) 0.051(4) -0.034(3) -0.019(3) 0.035(3)
C12 0.051(3) 0.059(3) 0.085(4) -0.021(3) -0.030(3) 0.014(2)
C13 0.044(3) 0.056(3) 0.049(3) 0.007(2) -0.012(2) 0.007(3)
C14 0.033(2) 0.043(2) 0.030(2) 0.001(2) -0.0011(18) 0.003(2)
C15 0.026(2) 0.035(2) 0.031(2) 0.004(2) -0.0009(16) 0.0040(18)
C16 0.031(3) 0.040(2) 0.038(3) -0.003(2) 0.0007(19) 0.007(2)
C17 0.031(2) 0.042(2) 0.069(4) 0.005(3) 0.008(3) 0.0030(18)
C18 0.028(3) 0.085(4) 0.050(3) 0.025(3) 0.009(2) 0.012(3)
C19 0.030(2) 0.088(4) 0.031(3) -0.001(2) -0.002(2) 0.003(3)
C20 0.031(2) 0.053(3) 0.040(3) -0.003(2) -0.0037(19) -0.0041(18)
C21 0.026(2) 0.030(2) 0.024(2) 0.0004(16) 0.0021(18) 0.0037(19)
C22 0.030(2) 0.042(2) 0.028(2) 0.000(2) -0.0029(19) -0.0002(17)
C23 0.038(3) 0.048(3) 0.026(2) -0.0055(19) -0.003(2) -0.005(2)
C24 0.046(3) 0.052(3) 0.020(2) 0.0044(19) 0.0022(19) 0.001(2)
C25 0.037(2) 0.031(2) 0.030(2) 0.003(2) 0.004(2) -0.0002(16)
C26 0.026(2) 0.033(2) 0.023(2) 0.0025(16) -0.0015(17) 0.0058(18)
C27 0.062(3) 0.029(2) 0.031(3) 0.001(2) -0.004(2) 0.007(2)
C28 0.061(3) 0.020(2) 0.035(3) 0.004(2) 0.004(2) -0.003(2)
C29 0.065(3) 0.035(2) 0.038(3) 0.001(2) 0.002(2) -0.015(2)
C30 0.103(5) 0.041(3) 0.032(3) -0.002(2) -0.013(3) -0.019(3)
C31 0.081(4) 0.041(3) 0.071(4) -0.020(3) -0.021(3) -0.012(3)
C32 0.057(3) 0.052(3) 0.087(5) -0.031(3) 0.007(3) -0.015(3)
C33 0.072(4) 0.031(3) 0.056(4) -0.015(2) 0.017(3) -0.006(2)
C34 0.040(3) 0.024(2) 0.035(3) 0.0003(18) 0.002(2) 0.0004(18)
C35 0.038(3) 0.020(2) 0.035(2) 0.0007(17) 0.000(2) -0.0001(18)
C36 0.043(3) 0.040(3) 0.052(3) 0.008(2) -0.004(2) -0.003(2)
C37 0.040(3) 0.054(3) 0.080(4) 0.012(3) 0.017(3) -0.004(2)
C38 0.058(4) 0.053(3) 0.059(4) 0.012(3) 0.023(3) -0.007(3)
C39 0.070(4) 0.041(3) 0.034(3) 0.005(2) 0.000(2) -0.009(3)
C40 0.045(3) 0.035(2) 0.040(3) 0.004(2) -0.002(2) -0.001(2)
N1 0.0320(19) 0.0303(18) 0.0269(19) 0.0022(15) -0.0009(14) -0.0011(15)
N2 0.0308(18) 0.0299(18) 0.0262(19) 0.0022(16) 0.0038(13) -0.0016(16)
N3 0.0272(18) 0.0295(18) 0.0246(19) 0.0006(15) 0.0028(14) 0.0021(14)
N4 0.0334(19) 0.0236(17) 0.026(2) -0.0021(14) 0.0002(14) -0.0009(14)
Ni1 0.0362(3) 0.0362(3) 0.0227(3) 0.0017(2) -0.0002(2) -0.0027(3)
Ni2 0.0385(3) 0.0306(3) 0.0230(3) 0.0008(2) 0.0014(2) 0.0059(2)

loop_
_atom_type_symbol
_atom_type_description
_atom_type_scat_dispersion_real
_atom_type_scat_dispersion_imag
_atom_type_scat_source
C C 0.0033 0.0016 'International Tables Vol C Tables 4.2.6.8 and 6.1.1.4'
H H 0.0000 0.0000 'International Tables Vol C Tables 4.2.6.8 and 6.1.1.4'
N N 0.0061 0.0033 'International Tables Vol C Tables 4.2.6.8 and 6.1.1.4'
Ni Ni 0.3393 1.1124 'International Tables Vol C Tables 4.2.6.8 and 6.1.1.4'
Br Br -0.2901 2.4595 'International Tables Vol C Tables 4.2.6.8 and 6.1.1.4'

loop_
_geom_angle_atom_site_label_1
_geom_angle_atom_site_label_2
_geom_angle_atom_site_label_3
_geom_angle
N2 C1 C2 108.3(3)
N2 C1 C6 113.6(3)
C2 C1 C6 110.6(3)
N2 C1 H1 108.1
C2 C1 H1 108.1
C6 C1 H1 108.1
N1 C2 C1 108.0(3)
N1 C2 C3 113.0(3)
C1 C2 C3 110.6(3)
N1 C2 H2 108.4
C1 C2 H2 108.4
C3 C2 H2 108.4
C4 C3 C2 112.0(3)
C4 C3 H3A 109.2
C2 C3 H3A 109.2
C4 C3 H3B 109.2
C2 C3 H3B 109.2
H3A C3 H3B 107.9
C3 C4 C5 110.2(3)
C3 C4 H4A 109.6
C5 C4 H4A 109.6
C3 C4 H4B 109.6
C5 C4 H4B 109.6
H4A C4 H4B 108.1
C6 C5 C4 110.0(4)
C6 C5 H5A 109.7
C4 C5 H5A 109.7
C6 C5 H5B 109.7
C4 C5 H5B 109.7
H5A C5 H5B 108.2
C5 C6 C1 111.0(3)
C5 C6 H6A 109.4
C1 C6 H6A 109.4
C5 C6 H6B 109.4
C1 C6 H6B 109.4
H6A C6 H6B 108.0
N1 C7 C8 109.6(3)
N1 C7 H7A 109.8
C8 C7 H7A 109.8
N1 C7 H7B 109.8
C8 C7 H7B 109.8
H7A C7 H7B 108.2
C9 C8 C13 118.5(4)
C9 C8 C7 122.8(4)
C13 C8 C7 118.7(4)
C10 C9 C8 121.1(5)
C10 C9 H9 119.4
C8 C9 H9 119.4
C11 C10 C9 120.3(5)
C11 C10 H10 119.8
C9 C10 H10 119.8
C10 C11 C12 120.0(5)
C10 C11 H11 120.0
C12 C11 H11 120.0
C13 C12 C11 119.3(5)
C13 C12 H12 120.4
C11 C12 H12 120.4
C12 C13 C8 120.7(5)
C12 C13 H13 119.7
C8 C13 H13 119.7
N2 C14 C15 109.4(3)
N2 C14 H14A 109.8
C15 C14 H14A 109.8
N2 C14 H14B 109.8
C15 C14 H14B 109.8
H14A C14 H14B 108.2
C16 C15 C20 118.2(4)
C16 C15 C14 119.8(4)
C20 C15 C14 122.0(4)
C17 C16 C15 120.9(4)
C17 C16 H16 119.5
C15 C16 H16 119.5
C16 C17 C18 120.2(4)
C16 C17 H17 119.9
C18 C17 H17 119.9
C19 C18 C17 120.1(4)
C19 C18 H18 119.9
C17 C18 H18 119.9
C18 C19 C20 120.2(4)
C18 C19 H19 119.9
C20 C19 H19 119.9
C19 C20 C15 120.3(4)
C19 C20 H20 119.9
C15 C20 H20 119.9
N3 C21 C26 108.8(3)
N3 C21 C22 113.7(3)
C26 C21 C22 110.0(3)
N3 C21 H21 108.0
C26 C21 H21 108.0
C22 C21 H21 108.0
C21 C22 C23 111.5(3)
C21 C22 H22A 109.3
C23 C22 H22A 109.3
C21 C22 H22B 109.3
C23 C22 H22B 109.3
H22A C22 H22B 108.0
C24 C23 C22 111.7(3)
C24 C23 H23A 109.3
C22 C23 H23A 109.3
C24 C23 H23B 109.3
C22 C23 H23B 109.3
H23A C23 H23B 107.9
C23 C24 C25 112.2(3)
C23 C24 H24A 109.2
C25 C24 H24A 109.2
C23 C24 H24B 109.2
C25 C24 H24B 109.2
H24A C24 H24B 107.9
C26 C25 C24 111.6(3)
C26 C25 H25A 109.3
C24 C25 H25A 109.3
C26 C25 H25B 109.3
C24 C25 H25B 109.3
H25A C25 H25B 108.0
N4 C26 C21 109.1(3)
N4 C26 C25 113.0(3)
C21 C26 C25 109.9(3)
N4 C26 H26 108.2
C21 C26 H26 108.2
C25 C26 H26 108.2
N4 C27 C28 109.4(3)
N4 C27 H27A 109.8
C28 C27 H27A 109.8
N4 C27 H27B 109.8
C28 C27 H27B 109.8
H27A C27 H27B 108.3
C29 C28 C33 117.8(4)
C29 C28 C27 123.3(4)
C33 C28 C27 118.9(4)
C30 C29 C28 121.7(5)
C30 C29 H29 119.1
C28 C29 H29 119.1
C31 C30 C29 119.0(5)
C31 C30 H30 120.5
C29 C30 H30 120.5
C30 C31 C32 120.9(5)
C30 C31 H31 119.6
C32 C31 H31 119.6
C31 C32 C33 119.9(5)
C31 C32 H32 120.1
C33 C32 H32 120.1
C32 C33 C28 120.7(5)
C32 C33 H33 119.7
C28 C33 H33 119.7
N3 C34 C35 109.3(3)
N3 C34 H34A 109.8
C35 C34 H34A 109.8
N3 C34 H34B 109.8
C35 C34 H34B 109.8
H34A C34 H34B 108.3
C40 C35 C36 118.9(4)
C40 C35 C34 122.3(4)
C36 C35 C34 118.8(4)
C37 C36 C35 120.4(5)
C37 C36 H36 119.8
C35 C36 H36 119.8
C36 C37 C38 120.3(4)
C36 C37 H37 119.9
C38 C37 H37 119.9
C39 C38 C37 119.8(4)
C39 C38 H38 120.1
C37 C38 H38 120.1
C38 C39 C40 119.8(4)
C38 C39 H39 120.1
C40 C39 H39 120.1
C35 C40 C39 120.7(4)
C35 C40 H40 119.7
C39 C40 H40 119.7
C2 N1 C7 114.8(3)
C2 N1 Ni1 107.3(2)
C7 N1 Ni1 115.7(2)
C2 N1 H1A 106.1
C7 N1 H1A 106.1
Ni1 N1 H1A 106.1
C1 N2 C14 114.7(3)
C1 N2 Ni1 105.7(2)
C14 N2 Ni1 115.1(2)
C1 N2 H2A 107.0
C14 N2 H2A 107.0
Ni1 N2 H2A 107.0
C34 N3 C21 114.3(3)
C34 N3 Ni2 114.9(2)
C21 N3 Ni2 106.8(2)
C34 N3 H3 106.8
C21 N3 H3 106.8
Ni2 N3 H3 106.8
C26 N4 C27 113.6(3)
C26 N4 Ni2 108.1(2)
C27 N4 Ni2 115.1(2)
C26 N4 H4 106.5
C27 N4 H4 106.5
Ni2 N4 H4 106.5
N2 Ni1 N1 86.45(12)
N2 Ni1 Br2 100.61(9)
N1 Ni1 Br2 109.22(10)
N2 Ni1 Br1 104.16(10)
N1 Ni1 Br1 97.59(10)
Br2 Ni1 Br1 144.36(3)
N3 Ni2 N4 86.24(12)
N3 Ni2 Br4 109.79(9)
N4 Ni2 Br4 99.79(9)
N3 Ni2 Br3 97.59(9)
N4 Ni2 Br3 107.76(9)
Br4 Ni2 Br3 142.19(3)

loop_
_geom_bond_atom_site_label_1
_geom_bond_atom_site_label_2
_geom_bond_distance
Br1 Ni1 2.3695(11)
Br2 Ni1 2.3532(11)
Br3 Ni2 2.3617(9)
Br4 Ni2 2.3565(10)
C1 N2 1.492(5)
C1 C2 1.521(5)
C1 C6 1.533(5)
C1 H1 1.0000
C2 N1 1.486(5)
C2 C3 1.540(5)
C2 H2 1.0000
C3 C4 1.533(5)
C3 H3A 0.9900
C3 H3B 0.9900
C4 C5 1.544(6)
C4 H4A 0.9900
C4 H4B 0.9900
C5 C6 1.528(5)
C5 H5A 0.9900
C5 H5B 0.9900
C6 H6A 0.9900
C6 H6B 0.9900
C7 N1 1.492(5)
C7 C8 1.504(6)
C7 H7A 0.9900
C7 H7B 0.9900
C8 C9 1.381(6)
C8 C13 1.389(6)
C9 C10 1.375(7)
C9 H9 0.9500
C10 C11 1.359(8)
C10 H10 0.9500
C11 C12 1.397(8)
C11 H11 0.9500
C12 C13 1.384(6)
C12 H12 0.9500
C13 H13 0.9500
C14 N2 1.498(5)
C14 C15 1.506(5)
C14 H14A 0.9900
C14 H14B 0.9900
C15 C16 1.386(6)
C15 C20 1.406(6)
C16 C17 1.377(6)
C16 H16 0.9500
C17 C18 1.379(7)
C17 H17 0.9500
C18 C19 1.369(6)
C18 H18 0.9500
C19 C20 1.385(6)
C19 H19 0.9500
C20 H20 0.9500
C21 N3 1.493(4)
C21 C26 1.521(5)
C21 C22 1.526(5)
C21 H21 1.0000
C22 C23 1.530(5)
C22 H22A 0.9900
C22 H22B 0.9900
C23 C24 1.514(6)
C23 H23A 0.9900
C23 H23B 0.9900
C24 C25 1.541(5)
C24 H24A 0.9900
C24 H24B 0.9900
C25 C26 1.524(5)
C25 H25A 0.9900
C25 H25B 0.9900
C26 N4 1.488(5)
C26 H26 1.0000
C27 N4 1.493(5)
C27 C28 1.501(6)
C27 H27A 0.9900
C27 H27B 0.9900
C28 C29 1.390(6)
C28 C33 1.393(6)
C29 C30 1.388(6)
C29 H29 0.9500
C30 C31 1.372(7)
C30 H30 0.9500
C31 C32 1.373(7)
C31 H31 0.9500
C32 C33 1.390(7)
C32 H32 0.9500
C33 H33 0.9500
C34 N3 1.492(4)
C34 C35 1.515(5)
C34 H34A 0.9900
C34 H34B 0.9900
C35 C40 1.380(5)
C35 C36 1.382(6)
C36 C37 1.381(6)
C36 H36 0.9500
C37 C38 1.385(7)
C37 H37 0.9500
C38 C39 1.365(7)
C38 H38 0.9500
C39 C40 1.397(6)
C39 H39 0.9500
C40 H40 0.9500
N1 Ni1 2.028(3)
N1 H1A 0.9300
N2 Ni1 2.024(3)
N2 H2A 0.9300
N3 Ni2 2.024(3)
N3 H3 0.9300
N4 Ni2 2.026(3)
N4 H4 0.9300

loop_
_geom_torsion_atom_site_label_1
_geom_torsion_atom_site_label_2
_geom_torsion_atom_site_label_3
_geom_torsion_atom_site_label_4
_geom_torsion
N2 C1 C2 N1 -54.8(4)
C6 C1 C2 N1 -179.9(3)
N2 C1 C2 C3 -179.0(3)
C6 C1 C2 C3 56.0(4)
N1 C2 C3 C4 -176.7(3)
C1 C2 C3 C4 -55.4(4)
C2 C3 C4 C5 55.5(5)
C3 C4 C5 C6 -56.6(5)
C4 C5 C6 C1 58.4(5)
N2 C1 C6 C5 179.6(4)
C2 C1 C6 C5 -58.4(5)
N1 C7 C8 C9 100.1(5)
N1 C7 C8 C13 -77.1(5)
C13 C8 C9 C10 1.0(7)
C7 C8 C9 C10 -176.2(4)
C8 C9 C10 C11 1.8(7)
C9 C10 C11 C12 -3.3(8)
C10 C11 C12 C13 2.1(7)
C11 C12 C13 C8 0.7(7)
C9 C8 C13 C12 -2.2(6)
C7 C8 C13 C12 175.1(4)
N2 C14 C15 C16 -77.7(4)
N2 C14 C15 C20 99.1(4)
C20 C15 C16 C17 -3.3(6)
C14 C15 C16 C17 173.6(3)
C15 C16 C17 C18 2.5(6)
C16 C17 C18 C19 0.3(6)
C17 C18 C19 C20 -2.3(7)
C18 C19 C20 C15 1.4(6)
C16 C15 C20 C19 1.4(6)
C14 C15 C20 C19 -175.5(4)
N3 C21 C22 C23 179.2(3)
C26 C21 C22 C23 -58.4(4)
C21 C22 C23 C24 54.2(4)
C22 C23 C24 C25 -51.1(5)
C23 C24 C25 C26 52.9(4)
N3 C21 C26 N4 -50.9(4)
C22 C21 C26 N4 -176.2(3)
N3 C21 C26 C25 -175.3(3)
C22 C21 C26 C25 59.4(4)
C24 C25 C26 N4 -178.9(3)
C24 C25 C26 C21 -56.8(4)
N4 C27 C28 C29 87.9(5)
N4 C27 C28 C33 -88.7(5)
C33 C28 C29 C30 2.2(7)
C27 C28 C29 C30 -174.4(4)
C28 C29 C30 C31 -0.7(7)
C29 C30 C31 C32 -1.1(8)
C30 C31 C32 C33 1.4(8)
C31 C32 C33 C28 0.2(7)
C29 C28 C33 C32 -1.9(6)
C27 C28 C33 C32 174.9(4)
N3 C34 C35 C40 104.6(4)
N3 C34 C35 C36 -72.6(5)
C40 C35 C36 C37 -3.2(6)
C34 C35 C36 C37 174.1(4)
C35 C36 C37 C38 3.6(7)
C36 C37 C38 C39 -1.2(7)
C37 C38 C39 C40 -1.5(7)
C36 C35 C40 C39 0.5(6)
C34 C35 C40 C39 -176.7(4)
C38 C39 C40 C35 1.9(7)
C1 C2 N1 C7 167.6(3)
C3 C2 N1 C7 -69.7(4)
C1 C2 N1 Ni1 37.5(3)
C3 C2 N1 Ni1 160.2(3)
C8 C7 N1 C2 169.2(3)
C8 C7 N1 Ni1 -64.9(4)
C2 C1 N2 C14 171.0(3)
C6 C1 N2 C14 -65.6(4)
C2 C1 N2 Ni1 43.2(3)
C6 C1 N2 Ni1 166.5(3)
C15 C14 N2 C1 177.1(3)
C15 C14 N2 Ni1 -60.0(4)
C35 C34 N3 C21 172.0(3)
C35 C34 N3 Ni2 -64.0(4)
C26 C21 N3 C34 168.8(3)
C22 C21 N3 C34 -68.1(4)
C26 C21 N3 Ni2 40.6(3)
C22 C21 N3 Ni2 163.6(2)
C21 C26 N4 C27 164.0(3)
C25 C26 N4 C27 -73.4(4)
C21 C26 N4 Ni2 34.9(3)
C25 C26 N4 Ni2 157.5(2)
C28 C27 N4 C26 164.1(3)
C28 C27 N4 Ni2 -70.5(4)
C1 N2 Ni1 N1 -17.9(2)
C14 N2 Ni1 N1 -145.5(3)
C1 N2 Ni1 Br2 -126.8(2)
C14 N2 Ni1 Br2 105.6(2)
C1 N2 Ni1 Br1 79.1(2)
C14 N2 Ni1 Br1 -48.5(3)
C2 N1 Ni1 N2 -11.0(2)
C7 N1 Ni1 N2 -140.7(3)
C2 N1 Ni1 Br2 89.0(2)
C7 N1 Ni1 Br2 -40.7(3)
C2 N1 Ni1 Br1 -114.9(2)
C7 N1 Ni1 Br1 115.5(3)
C34 N3 Ni2 N4 -145.0(3)
C21 N3 Ni2 N4 -17.0(2)
C34 N3 Ni2 Br4 -45.9(3)
C21 N3 Ni2 Br4 82.0(2)
C34 N3 Ni2 Br3 107.6(2)
C21 N3 Ni2 Br3 -124.5(2)
C26 N4 Ni2 N3 -10.0(2)
C27 N4 Ni2 N3 -138.2(3)
C26 N4 Ni2 Br4 -119.5(2)
C27 N4 Ni2 Br4 112.4(3)
C26 N4 Ni2 Br3 86.8(2)
C27 N4 Ni2 Br3 -41.4(3)
